data_4338120
loop_
_publ_author_name
'Bartelmess, Juergen'
'Francis, Aaron J.'
'El Roz, Karim A.'
'Castellano, Felix N.'
'Weare, Walter W.'
'Sommer, Roger D.'

_publ_section_title
;
 Light-Driven Hydrogen Evolution by BODIPY-Sensitized Cobaloxime
 Catalysts.
;
_journal_issue 9
_journal_name_full 'Inorganic chemistry'
_journal_page_first 4527
_journal_page_last 4534
_journal_paper_doi 10.1021/ic500218q
_journal_volume 53
_journal_year 2014
_chemical_formula_sum 'C27 H32 B Br2 Cl3 Co F2 N7 O4'
_chemical_formula_weight 892.50
_chemical_name_common 'JBWW15 B'
_space_group_crystal_system triclinic
_space_group_IT_number 2
_space_group_name_Hall '-P 1'
_space_group_name_H-M_alt 'P -1'
_symmetry_space_group_name_Hall '-P 1'
_symmetry_space_group_name_H-M 'P -1'
_atom_sites_solution_hydrogens mixed
_atom_sites_solution_primary direct
_atom_sites_solution_secondary difmap
_cell_angle_alpha 82.983(2)
_cell_angle_beta 79.078(2)
_cell_angle_gamma 72.351(2)
_cell_formula_units_Z 2
_cell_length_a 8.6485(4)
_cell_length_b 12.5074(5)
_cell_length_c 16.9781(8)
_cell_measurement_reflns_used 9906
_cell_measurement_temperature 110.(2)
_cell_measurement_theta_max 30.5197
_cell_measurement_theta_min 2.4444
_cell_volume 1714.27(13)
_computing_cell_refinement 'SAINT V7.68A (Bruker AXS Inc., 2009)'
_computing_data_collection 'Bruker Instrument Service v2012.12.0.3'
_computing_data_reduction 'SAINT V7.68A (Bruker AXS Inc., 2009)'
_computing_structure_refinement 'SHELXL-2013 (Sheldrick, 2013)'
_computing_structure_solution 'SHELXS-97 (Sheldrick, 2008)'
_diffrn_ambient_temperature 110.(2)
_diffrn_detector_area_resol_mean 8.3333
_diffrn_measured_fraction_theta_full 0.996
_diffrn_measured_fraction_theta_max 0.996
_diffrn_measurement_device_type 'Bruker-Nonius X8 Kappa APEX II'
_diffrn_measurement_method 'phi and omega scans'
_diffrn_radiation_monochromator graphite
_diffrn_radiation_type MoK\a
_diffrn_radiation_wavelength 0.71073
_diffrn_reflns_av_R_equivalents 0.0352
_diffrn_reflns_av_sigmaI/netI 0.0338
_diffrn_reflns_limit_h_max 12
_diffrn_reflns_limit_h_min -12
_diffrn_reflns_limit_k_max 10
_diffrn_reflns_limit_k_min -17
_diffrn_reflns_limit_l_max 24
_diffrn_reflns_limit_l_min -24
_diffrn_reflns_number 46982
_diffrn_reflns_theta_full 30.71
_diffrn_reflns_theta_max 30.71
_diffrn_reflns_theta_min 1.71
_diffrn_source 'fine-focus sealed tube'
_exptl_absorpt_coefficient_mu 3.121
_exptl_absorpt_correction_T_max 0.7461
_exptl_absorpt_correction_T_min 0.6031
_exptl_absorpt_correction_type multi-scan
_exptl_absorpt_process_details 'SADABS V2008/1 (Bruker AXS Inc.)'
_exptl_crystal_colour red
_exptl_crystal_density_diffrn 1.729
_exptl_crystal_density_method 'not measured'
_exptl_crystal_description plate
_exptl_crystal_F_000 892
_exptl_crystal_size_max 0.280
_exptl_crystal_size_mid 0.070
_exptl_crystal_size_min 0.040
_refine_diff_density_max 0.815
_refine_diff_density_min -0.923
_refine_ls_extinction_method none
_refine_ls_goodness_of_fit_ref 1.018
_refine_ls_hydrogen_treatment mixed
_refine_ls_matrix_type full
_refine_ls_number_parameters 431
_refine_ls_number_reflns 10617
_refine_ls_number_restraints 0
_refine_ls_restrained_S_all 1.018
_refine_ls_R_factor_all 0.0557
_refine_ls_R_factor_gt 0.0365
_refine_ls_shift/su_max 0.001
_refine_ls_shift/su_mean 0.000
_refine_ls_structure_factor_coef Fsqd
_refine_ls_weighting_details
;
w=1/[\s^2^(Fo^2^)+(0.0468P)^2^+1.4819P]
where P=(Fo^2^+2Fc^2^)/3
;
_refine_ls_weighting_scheme calc
_refine_ls_wR_factor_gt 0.0882
_refine_ls_wR_factor_ref 0.0958
_reflns_number_gt 8183
_reflns_number_total 10617
_reflns_threshold_expression 'I > 2\s(I)'
_cod_data_source_file ic500218q_si_003.cif
_cod_data_source_block I
_cod_depositor_comments 'Adding full bibliography for 4338119--4338120.cif.'
_cod_database_code 4338120

loop_
_space_group_symop_operation_xyz
'x, y, z'
'-x, -y, -z'

loop_
_atom_site_type_symbol
_atom_site_label
_atom_site_fract_x
_atom_site_fract_y
_atom_site_fract_z
_atom_site_U_iso_or_equiv
_atom_site_adp_type
_atom_site_calc_flag
_atom_site_refinement_flags_adp
_atom_site_refinement_flags_posn
_atom_site_occupancy
Br Br1 0.70914(3) 0.49857(2) 0.01832(2) 0.03613(8) Uani d . . 1
Br Br2 0.44172(3) 1.31762(2) 0.18154(2) 0.03538(8) Uani d . . 1
Co Co1 -0.15217(3) 0.77182(2) 0.37925(2) 0.01302(6) Uani d . . 1
Cl Cl1 -0.35861(6) 0.71312(4) 0.45196(3) 0.01880(10) Uani d . . 1
F F1 0.77097(16) 0.95645(12) -0.03156(7) 0.0225(3) Uani d . . 1
F F2 0.88482(15) 0.88705(12) 0.08000(8) 0.0220(3) Uani d . . 1
O O1 -0.24862(19) 0.73079(15) 0.23640(9) 0.0214(3) Uani d . . 1
H H1 -0.312(4) 0.813(3) 0.2551(18) 0.032 Uiso d U . 1
O O2 0.07565(19) 0.62045(14) 0.47189(9) 0.0202(3) Uani d . . 1
O O3 -0.05485(19) 0.81072(14) 0.52093(9) 0.0201(3) Uani d . . 1
H H2 0.011(4) 0.718(3) 0.5024(18) 0.03 Uiso d U . 1
O O4 -0.38162(18) 0.91975(14) 0.28822(9) 0.0198(3) Uani d . . 1
N N1 -0.1541(2) 0.68804(16) 0.29367(10) 0.0161(3) Uani d . . 1
N N2 0.0022(2) 0.63409(16) 0.40694(10) 0.0164(3) Uani d . . 1
N N3 -0.1475(2) 0.85538(16) 0.46388(10) 0.0161(3) Uani d . . 1
N N4 -0.3053(2) 0.90793(15) 0.35114(10) 0.0157(3) Uani d . . 1
N N5 0.0258(2) 0.82279(15) 0.31308(10) 0.0139(3) Uani d . . 1
N N6 0.6685(2) 0.81761(16) 0.05512(11) 0.0173(3) Uani d . . 1
N N7 0.6085(2) 1.01100(16) 0.09642(10) 0.0169(3) Uani d . . 1
C C1 -0.0538(3) 0.58751(19) 0.29043(13) 0.0190(4) Uani d . . 1
C C2 0.0376(2) 0.55456(19) 0.35859(13) 0.0180(4) Uani d . . 1
C C3 -0.0322(3) 0.5148(2) 0.22361(15) 0.0274(5) Uani d . . 1
H H3A -0.1226 0.5461 0.1926 0.041 Uiso calc U R 1
H H3B -0.0324 0.4388 0.2458 0.041 Uiso calc U R 1
H H3C 0.0726 0.5118 0.1884 0.041 Uiso calc U R 1
C C4 0.1571(3) 0.4423(2) 0.36980(14) 0.0236(5) Uani d . . 1
H H4A 0.2032 0.4386 0.4188 0.035 Uiso calc U R 1
H H4B 0.2458 0.4303 0.3235 0.035 Uiso calc U R 1
H H4C 0.1011 0.3839 0.3745 0.035 Uiso calc U R 1
C C5 -0.2362(3) 0.95979(18) 0.46223(13) 0.0175(4) Uani d . . 1
C C6 -0.3303(2) 0.99088(19) 0.39528(13) 0.0182(4) Uani d . . 1
C C7 -0.2415(3) 1.0392(2) 0.52158(14) 0.0220(4) Uani d . . 1
H H7A -0.1692 1.0004 0.5606 0.033 Uiso calc U R 1
H H7B -0.3544 1.0672 0.5497 0.033 Uiso calc U R 1
H H7C -0.2045 1.1026 0.4936 0.033 Uiso calc U R 1
C C8 -0.4429(3) 1.1042(2) 0.37925(15) 0.0240(5) Uani d . . 1
H H8A -0.4916 1.1045 0.3316 0.036 Uiso calc U R 1
H H8B -0.3811 1.1598 0.3699 0.036 Uiso calc U R 1
H H8C -0.5302 1.1231 0.4257 0.036 Uiso calc U R 1
C C9 0.0081(2) 0.87287(19) 0.23904(12) 0.0175(4) Uani d . . 1
H H9 -0.0958 0.8894 0.2221 0.021 Uiso calc U R 1
C C10 0.1348(3) 0.90093(19) 0.18707(13) 0.0181(4) Uani d . . 1
H H10 0.1182 0.9363 0.1353 0.022 Uiso calc U R 1
C C11 0.2875(2) 0.87688(18) 0.21114(12) 0.0156(4) Uani d . . 1
C C12 0.3043(2) 0.82921(19) 0.28817(12) 0.0173(4) Uani d . . 1
H H12 0.4059 0.8145 0.307 0.021 Uiso calc U R 1
C C13 0.1721(2) 0.80320(19) 0.33731(12) 0.0165(4) Uani d . . 1
H H13 0.1848 0.7704 0.39 0.02 Uiso calc U R 1
C C14 0.4313(2) 0.89536(18) 0.15373(12) 0.0151(4) Uani d . . 1
C C15 0.5285(2) 0.80634(19) 0.10785(12) 0.0168(4) Uani d . . 1
C C16 0.5151(3) 0.69678(19) 0.10341(13) 0.0196(4) Uani d . . 1
C C17 0.6494(3) 0.6463(2) 0.04818(15) 0.0227(4) Uani d . . 1
C C18 0.7418(3) 0.7215(2) 0.01884(14) 0.0221(4) Uani d . . 1
C C19 0.3865(3) 0.6434(2) 0.14604(16) 0.0278(5) Uani d . . 1
H H19A 0.4131 0.5666 0.1296 0.042 Uiso calc U R 1
H H19B 0.2791 0.6874 0.1323 0.042 Uiso calc U R 1
H H19C 0.3828 0.6412 0.2042 0.042 Uiso calc U R 1
C C20 0.8934(3) 0.7041(2) -0.04174(17) 0.0316(6) Uani d . . 1
H H20A 0.9294 0.7724 -0.0498 0.047 Uiso calc U R 1
H H20B 0.871 0.6877 -0.0927 0.047 Uiso calc U R 1
H H20C 0.98 0.6409 -0.0228 0.047 Uiso calc U R 1
C C21 0.6172(3) 1.11484(19) 0.10114(13) 0.0202(4) Uani d . . 1
C C22 0.4794(3) 1.17044(19) 0.15500(14) 0.0208(4) Uani d . . 1
C C23 0.3841(3) 1.09923(19) 0.18504(13) 0.0185(4) Uani d . . 1
C C24 0.4675(2) 0.99728(19) 0.14732(12) 0.0161(4) Uani d . . 1
C C25 0.7528(3) 1.1593(2) 0.05747(16) 0.0280(5) Uani d . . 1
H H25A 0.8321 1.1016 0.0244 0.042 Uiso calc U R 1
H H25B 0.8079 1.1798 0.0963 0.042 Uiso calc U R 1
H H25C 0.708 1.226 0.0229 0.042 Uiso calc U R 1
C C26 0.2296(3) 1.1261(2) 0.24468(15) 0.0261(5) Uani d . . 1
H H26A 0.2034 1.2038 0.2592 0.039 Uiso calc U R 1
H H26B 0.2444 1.0748 0.2929 0.039 Uiso calc U R 1
H H26C 0.1394 1.1174 0.2211 0.039 Uiso calc U R 1
B B1 0.7394(3) 0.9183(2) 0.04819(14) 0.0167(4) Uani d . . 1
Cl Cl1S 0.78942(10) 0.31718(7) 0.37043(6) 0.04851(19) Uani d . . 1
Cl Cl2S 0.54546(11) 0.52133(7) 0.32691(7) 0.0596(3) Uani d . . 1
C C1S 0.6302(4) 0.4340(3) 0.4056(2) 0.0477(8) Uani d . . 1
H H1SA 0.5432 0.4079 0.4421 0.057 Uiso calc U R 1
H H1SB 0.6732 0.4774 0.4368 0.057 Uiso calc U R 1

loop_
_atom_site_aniso_label
_atom_site_aniso_U_11
_atom_site_aniso_U_22
_atom_site_aniso_U_33
_atom_site_aniso_U_12
_atom_site_aniso_U_13
_atom_site_aniso_U_23
Br1 0.02958(13) 0.02174(13) 0.05610(18) -0.00558(10) -0.00210(12) -0.01115(12)
Br2 0.03914(14) 0.01990(13) 0.04580(16) -0.01366(10) 0.00757(12) -0.00647(11)
Co1 0.01182(11) 0.01676(14) 0.01195(12) -0.00795(10) -0.00014(9) 0.00052(10)
Cl1 0.0157(2) 0.0207(2) 0.0202(2) -0.01002(18) 0.00353(17) 0.00020(18)
F1 0.0241(6) 0.0303(7) 0.0145(6) -0.0140(6) 0.0005(5) 0.0032(5)
F2 0.0136(5) 0.0313(7) 0.0229(6) -0.0093(5) -0.0046(5) 0.0006(5)
O1 0.0221(7) 0.0280(9) 0.0190(7) -0.0122(7) -0.0083(6) 0.0007(6)
O2 0.0197(7) 0.0265(9) 0.0155(7) -0.0085(6) -0.0054(6) 0.0026(6)
O3 0.0235(7) 0.0236(8) 0.0156(7) -0.0092(6) -0.0071(6) 0.0014(6)
O4 0.0165(7) 0.0262(8) 0.0192(7) -0.0087(6) -0.0068(6) 0.0015(6)
N1 0.0141(7) 0.0229(9) 0.0138(8) -0.0098(7) -0.0016(6) 0.0002(7)
N2 0.0147(7) 0.0210(9) 0.0145(8) -0.0092(7) -0.0003(6) 0.0020(7)
N3 0.0166(8) 0.0218(9) 0.0123(8) -0.0106(7) -0.0012(6) 0.0013(6)
N4 0.0130(7) 0.0201(9) 0.0156(8) -0.0087(7) -0.0018(6) 0.0019(7)
N5 0.0128(7) 0.0175(9) 0.0133(8) -0.0086(6) -0.0004(6) 0.0001(6)
N6 0.0135(7) 0.0222(9) 0.0166(8) -0.0078(7) -0.0003(6) 0.0011(7)
N7 0.0160(8) 0.0209(9) 0.0159(8) -0.0113(7) -0.0005(6) 0.0021(7)
C1 0.0179(9) 0.0242(11) 0.0174(10) -0.0117(8) 0.0006(7) -0.0020(8)
C2 0.0151(9) 0.0204(11) 0.0184(10) -0.0083(8) 0.0018(7) 0.0002(8)
C3 0.0318(12) 0.0292(13) 0.0232(11) -0.0105(10) -0.0022(9) -0.0087(10)
C4 0.0220(10) 0.0219(11) 0.0239(11) -0.0041(9) 0.0000(8) -0.0015(9)
C5 0.0175(9) 0.0198(10) 0.0168(9) -0.0099(8) 0.0010(7) -0.0013(8)
C6 0.0161(9) 0.0197(10) 0.0195(10) -0.0091(8) 0.0003(7) 0.0013(8)
C7 0.0243(10) 0.0214(11) 0.0228(11) -0.0096(9) -0.0028(8) -0.0045(9)
C8 0.0232(10) 0.0206(11) 0.0272(12) -0.0051(9) -0.0037(9) -0.0011(9)
C9 0.0152(9) 0.0249(11) 0.0153(9) -0.0105(8) -0.0038(7) 0.0023(8)
C10 0.0170(9) 0.0255(11) 0.0144(9) -0.0120(8) -0.0033(7) 0.0048(8)
C11 0.0147(8) 0.0186(10) 0.0162(9) -0.0107(7) 0.0000(7) -0.0002(7)
C12 0.0149(9) 0.0251(11) 0.0153(9) -0.0120(8) -0.0019(7) 0.0010(8)
C13 0.0161(9) 0.0226(11) 0.0141(9) -0.0107(8) -0.0032(7) 0.0010(8)
C14 0.0129(8) 0.0214(10) 0.0131(9) -0.0093(7) -0.0022(7) 0.0018(7)
C15 0.0156(9) 0.0223(11) 0.0149(9) -0.0105(8) -0.0019(7) 0.0024(8)
C16 0.0194(9) 0.0214(11) 0.0198(10) -0.0098(8) -0.0031(8) 0.0012(8)
C17 0.0191(10) 0.0202(11) 0.0295(12) -0.0058(8) -0.0046(9) -0.0031(9)
C18 0.0163(9) 0.0251(12) 0.0247(11) -0.0061(8) -0.0028(8) -0.0014(9)
C19 0.0318(12) 0.0253(12) 0.0306(12) -0.0191(10) 0.0030(10) -0.0029(10)
C20 0.0201(11) 0.0319(14) 0.0391(14) -0.0062(10) 0.0074(10) -0.0103(11)
C21 0.0193(9) 0.0219(11) 0.0218(10) -0.0124(8) -0.0009(8) 0.0027(8)
C22 0.0225(10) 0.0181(11) 0.0229(11) -0.0094(8) -0.0011(8) -0.0003(8)
C23 0.0180(9) 0.0201(11) 0.0188(10) -0.0093(8) -0.0025(8) 0.0021(8)
C24 0.0137(8) 0.0224(11) 0.0140(9) -0.0095(8) -0.0016(7) 0.0023(7)
C25 0.0260(11) 0.0290(13) 0.0326(13) -0.0199(10) 0.0044(10) 0.0007(10)
C26 0.0240(11) 0.0255(12) 0.0271(12) -0.0108(9) 0.0073(9) -0.0046(9)
B1 0.0141(9) 0.0231(12) 0.0143(10) -0.0092(9) -0.0009(8) 0.0017(9)
Cl1S 0.0485(4) 0.0396(4) 0.0648(5) -0.0186(3) -0.0260(4) 0.0099(4)
Cl2S 0.0472(4) 0.0414(5) 0.0973(7) -0.0177(4) -0.0318(5) 0.0119(5)
C1S 0.0548(19) 0.0473(19) 0.0471(18) -0.0291(16) -0.0024(15) 0.0023(15)

loop_
_atom_type_symbol
_atom_type_description
_atom_type_scat_dispersion_real
_atom_type_scat_dispersion_imag
_atom_type_scat_source
C C 0.0033 0.0016 'International Tables Vol C Tables 4.2.6.8 and 6.1.1.4'
N N 0.0061 0.0033 'International Tables Vol C Tables 4.2.6.8 and 6.1.1.4'
O O 0.0106 0.0060 'International Tables Vol C Tables 4.2.6.8 and 6.1.1.4'
B B 0.0013 0.0007 'International Tables Vol C Tables 4.2.6.8 and 6.1.1.4'
F F 0.0171 0.0103 'International Tables Vol C Tables 4.2.6.8 and 6.1.1.4'
Cl Cl 0.1484 0.1585 'International Tables Vol C Tables 4.2.6.8 and 6.1.1.4'
Co Co 0.3494 0.9721 'International Tables Vol C Tables 4.2.6.8 and 6.1.1.4'
Br Br -0.2901 2.4595 'International Tables Vol C Tables 4.2.6.8 and 6.1.1.4'
H H 0.0000 0.0000 'International Tables Vol C Tables 4.2.6.8 and 6.1.1.4'

loop_
_geom_angle_atom_site_label_1
_geom_angle_atom_site_label_2
_geom_angle_atom_site_label_3
_geom_angle
N4 Co1 N3 81.70(8)
N4 Co1 N1 98.53(8)
N3 Co1 N1 179.25(7)
N4 Co1 N2 179.60(8)
N3 Co1 N2 98.70(8)
N1 Co1 N2 81.07(8)
N4 Co1 N5 90.11(7)
N3 Co1 N5 90.16(7)
N1 Co1 N5 89.12(7)
N2 Co1 N5 89.86(7)
N4 Co1 Cl1 89.31(5)
N3 Co1 Cl1 91.21(5)
N1 Co1 Cl1 89.51(5)
N2 Co1 Cl1 90.71(5)
N5 Co1 Cl1 178.42(5)
N1 O1 H1 102.0(16)
N2 O2 H2 102.2(13)
N3 O3 H2 103.3(14)
N4 O4 H1 102.7(12)
C1 N1 O1 120.42(18)
C1 N1 Co1 116.76(15)
O1 N1 Co1 122.76(14)
C2 N2 O2 121.18(19)
C2 N2 Co1 116.77(15)
O2 N2 Co1 122.01(14)
C5 N3 O3 121.77(18)
C5 N3 Co1 116.18(15)
O3 N3 Co1 122.03(14)
C6 N4 O4 121.25(18)
C6 N4 Co1 116.61(15)
O4 N4 Co1 122.12(14)
C13 N5 C9 118.16(17)
C13 N5 Co1 121.58(14)
C9 N5 Co1 120.13(13)
C18 N6 C15 108.94(18)
C18 N6 B1 125.37(17)
C15 N6 B1 125.24(18)
C21 N7 C24 108.75(18)
C21 N7 B1 125.69(17)
C24 N7 B1 125.40(18)
N1 C1 C2 112.78(19)
N1 C1 C3 123.0(2)
C2 C1 C3 124.2(2)
N2 C2 C1 112.51(19)
N2 C2 C4 124.3(2)
C1 C2 C4 123.2(2)
C1 C3 H3A 109.5
C1 C3 H3B 109.5
H3A C3 H3B 109.5
C1 C3 H3C 109.5
H3A C3 H3C 109.5
H3B C3 H3C 109.5
C2 C4 H4A 109.5
C2 C4 H4B 109.5
H4A C4 H4B 109.5
C2 C4 H4C 109.5
H4A C4 H4C 109.5
H4B C4 H4C 109.5
N3 C5 C6 112.78(19)
N3 C5 C7 123.6(2)
C6 C5 C7 123.6(2)
N4 C6 C5 112.61(19)
N4 C6 C8 123.0(2)
C5 C6 C8 124.4(2)
C5 C7 H7A 109.5
C5 C7 H7B 109.5
H7A C7 H7B 109.5
C5 C7 H7C 109.5
H7A C7 H7C 109.5
H7B C7 H7C 109.5
C6 C8 H8A 109.5
C6 C8 H8B 109.5
H8A C8 H8B 109.5
C6 C8 H8C 109.5
H8A C8 H8C 109.5
H8B C8 H8C 109.5
N5 C9 C10 122.45(19)
N5 C9 H9 118.8
C10 C9 H9 118.8
C9 C10 C11 119.26(19)
C9 C10 H10 120.4
C11 C10 H10 120.4
C12 C11 C10 118.38(18)
C12 C11 C14 120.88(18)
C10 C11 C14 120.62(18)
C13 C12 C11 119.38(19)
C13 C12 H12 120.3
C11 C12 H12 120.3
N5 C13 C12 122.29(19)
N5 C13 H13 118.9
C12 C13 H13 118.9
C24 C14 C15 121.82(18)
C24 C14 C11 120.69(19)
C15 C14 C11 117.49(18)
C14 C15 N6 119.92(19)
C14 C15 C16 131.80(18)
N6 C15 C16 108.28(18)
C17 C16 C15 104.94(18)
C17 C16 C19 125.3(2)
C15 C16 C19 129.8(2)
C16 C17 C18 109.9(2)
C16 C17 Br1 126.54(18)
C18 C17 Br1 123.50(17)
N6 C18 C17 107.92(19)
N6 C18 C20 123.5(2)
C17 C18 C20 128.5(2)
C16 C19 H19A 109.5
C16 C19 H19B 109.5
H19A C19 H19B 109.5
C16 C19 H19C 109.5
H19A C19 H19C 109.5
H19B C19 H19C 109.5
C18 C20 H20A 109.5
C18 C20 H20B 109.5
H20A C20 H20B 109.5
C18 C20 H20C 109.5
H20A C20 H20C 109.5
H20B C20 H20C 109.5
N7 C21 C22 107.96(18)
N7 C21 C25 124.4(2)
C22 C21 C25 127.6(2)
C23 C22 C21 110.0(2)
C23 C22 Br2 126.97(17)
C21 C22 Br2 123.05(16)
C22 C23 C24 104.72(18)
C22 C23 C26 126.3(2)
C24 C23 C26 128.99(19)
C14 C24 N7 119.92(19)
C14 C24 C23 131.47(18)
N7 C24 C23 108.61(18)
C21 C25 H25A 109.5
C21 C25 H25B 109.5
H25A C25 H25B 109.5
C21 C25 H25C 109.5
H25A C25 H25C 109.5
H25B C25 H25C 109.5
C23 C26 H26A 109.5
C23 C26 H26B 109.5
H26A C26 H26B 109.5
C23 C26 H26C 109.5
H26A C26 H26C 109.5
H26B C26 H26C 109.5
F1 B1 F2 108.88(16)
F1 B1 N6 110.33(18)
F2 B1 N6 110.35(18)
F1 B1 N7 110.37(18)
F2 B1 N7 110.22(18)
N6 B1 N7 106.68(16)
Cl2S C1S Cl1S 111.8(2)
Cl2S C1S H1SA 109.3
Cl1S C1S H1SA 109.3
Cl2S C1S H1SB 109.3
Cl1S C1S H1SB 109.3
H1SA C1S H1SB 107.9

loop_
_geom_bond_atom_site_label_1
_geom_bond_atom_site_label_2
_geom_bond_distance
Br1 C17 1.868(2)
Br2 C22 1.866(2)
Co1 N4 1.8853(18)
Co1 N3 1.8904(18)
Co1 N1 1.8978(18)
Co1 N2 1.9016(19)
Co1 N5 1.9502(16)
Co1 Cl1 2.2335(5)
F1 B1 1.384(3)
F2 B1 1.391(3)
O1 N1 1.345(2)
O1 H1 1.07(3)
O2 N2 1.342(2)
O2 H2 1.30(3)
O3 N3 1.335(2)
O3 H2 1.18(3)
O4 N4 1.330(2)
O4 H1 1.42(3)
N1 C1 1.294(3)
N2 C2 1.295(3)
N3 C5 1.299(3)
N4 C6 1.295(3)
N5 C13 1.347(3)
N5 C9 1.349(3)
N6 C18 1.341(3)
N6 C15 1.396(2)
N6 B1 1.543(3)
N7 C21 1.336(3)
N7 C24 1.399(2)
N7 B1 1.543(3)
C1 C2 1.472(3)
C1 C3 1.489(3)
C2 C4 1.485(3)
C3 H3A 0.98
C3 H3B 0.98
C3 H3C 0.98
C4 H4A 0.98
C4 H4B 0.98
C4 H4C 0.98
C5 C6 1.469(3)
C5 C7 1.485(3)
C6 C8 1.483(3)
C7 H7A 0.98
C7 H7B 0.98
C7 H7C 0.98
C8 H8A 0.98
C8 H8B 0.98
C8 H8C 0.98
C9 C10 1.376(3)
C9 H9 0.95
C10 C11 1.391(3)
C10 H10 0.95
C11 C12 1.384(3)
C11 C14 1.487(3)
C12 C13 1.381(3)
C12 H12 0.95
C13 H13 0.95
C14 C24 1.389(3)
C14 C15 1.396(3)
C15 C16 1.422(3)
C16 C17 1.383(3)
C16 C19 1.495(3)
C17 C18 1.400(3)
C18 C20 1.481(3)
C19 H19A 0.98
C19 H19B 0.98
C19 H19C 0.98
C20 H20A 0.98
C20 H20B 0.98
C20 H20C 0.98
C21 C22 1.407(3)
C21 C25 1.483(3)
C22 C23 1.381(3)
C23 C24 1.422(3)
C23 C26 1.491(3)
C25 H25A 0.98
C25 H25B 0.98
C25 H25C 0.98
C26 H26A 0.98
C26 H26B 0.98
C26 H26C 0.98
Cl1S C1S 1.752(4)
Cl2S C1S 1.745(4)
C1S H1SA 0.99
C1S H1SB 0.99

loop_
_geom_hbond_atom_site_label_D
_geom_hbond_atom_site_label_H
_geom_hbond_atom_site_label_A
_geom_hbond_distance_DH
_geom_hbond_distance_HA
_geom_hbond_distance_DA
_geom_hbond_angle_DHA
O1 H1 O4 1.07(3) 1.42(3) 2.482(2) 172.(3)
O3 H2 O2 1.18(3) 1.30(3) 2.476(2) 172.(3)

loop_
_geom_torsion_atom_site_label_1
_geom_torsion_atom_site_label_2
_geom_torsion_atom_site_label_3
_geom_torsion_atom_site_label_4
_geom_torsion
N4 Co1 N1 C1 176.76(15)
N2 Co1 N1 C1 -3.21(15)
N5 Co1 N1 C1 86.79(16)
Cl1 Co1 N1 C1 -94.00(15)
N4 Co1 N1 O1 -0.38(15)
N2 Co1 N1 O1 179.64(15)
N5 Co1 N1 O1 -90.36(15)
Cl1 Co1 N1 O1 88.85(14)
N4 Co1 N3 C5 -3.14(15)
N2 Co1 N3 C5 176.83(15)
N5 Co1 N3 C5 86.94(15)
Cl1 Co1 N3 C5 -92.27(14)
N4 Co1 N3 O3 178.64(15)
N2 Co1 N3 O3 -1.39(15)
N5 Co1 N3 O3 -91.28(15)
Cl1 Co1 N3 O3 89.51(14)
N3 Co1 N4 C6 2.99(15)
N1 Co1 N4 C6 -176.29(15)
N5 Co1 N4 C6 -87.16(15)
Cl1 Co1 N4 C6 94.31(14)
N3 Co1 N4 O4 -178.50(15)
N1 Co1 N4 O4 2.23(15)
N5 Co1 N4 O4 91.35(15)
Cl1 Co1 N4 O4 -87.17(14)
O1 N1 C1 C2 -179.25(16)
Co1 N1 C1 C2 3.5(2)
O1 N1 C1 C3 1.9(3)
Co1 N1 C1 C3 -175.32(16)
O2 N2 C2 C1 -178.77(16)
Co1 N2 C2 C1 -0.9(2)
O2 N2 C2 C4 1.1(3)
Co1 N2 C2 C4 178.99(16)
N1 C1 C2 N2 -1.7(3)
C3 C1 C2 N2 177.16(19)
N1 C1 C2 C4 178.42(19)
C3 C1 C2 C4 -2.8(3)
O3 N3 C5 C6 -179.05(16)
Co1 N3 C5 C6 2.7(2)
O3 N3 C5 C7 1.1(3)
Co1 N3 C5 C7 -177.17(15)
O4 N4 C6 C5 179.16(16)
Co1 N4 C6 C5 -2.3(2)
O4 N4 C6 C8 -0.6(3)
Co1 N4 C6 C8 177.97(16)
N3 C5 C6 N4 -0.3(2)
C7 C5 C6 N4 179.62(18)
N3 C5 C6 C8 179.44(19)
C7 C5 C6 C8 -0.7(3)
C13 N5 C9 C10 2.2(3)
Co1 N5 C9 C10 -173.82(17)
N5 C9 C10 C11 0.2(3)
C9 C10 C11 C12 -2.5(3)
C9 C10 C11 C14 173.8(2)
C10 C11 C12 C13 2.5(3)
C14 C11 C12 C13 -173.8(2)
C9 N5 C13 C12 -2.2(3)
Co1 N5 C13 C12 173.75(17)
C11 C12 C13 N5 -0.1(3)
C12 C11 C14 C24 -92.7(3)
C10 C11 C14 C24 91.2(3)
C12 C11 C14 C15 86.5(3)
C10 C11 C14 C15 -89.6(3)
C24 C14 C15 N6 1.5(3)
C11 C14 C15 N6 -177.67(18)
C24 C14 C15 C16 -179.2(2)
C11 C14 C15 C16 1.6(3)
C18 N6 C15 C14 179.3(2)
B1 N6 C15 C14 6.7(3)
C18 N6 C15 C16 -0.1(2)
B1 N6 C15 C16 -172.78(19)
C14 C15 C16 C17 -179.0(2)
N6 C15 C16 C17 0.4(2)
C14 C15 C16 C19 2.1(4)
N6 C15 C16 C19 -178.6(2)
C15 C16 C17 C18 -0.5(3)
C19 C16 C17 C18 178.5(2)
C15 C16 C17 Br1 177.04(17)
C19 C16 C17 Br1 -3.9(4)
C15 N6 C18 C17 -0.2(3)
B1 N6 C18 C17 172.4(2)
C15 N6 C18 C20 179.4(2)
B1 N6 C18 C20 -8.0(4)
C16 C17 C18 N6 0.4(3)
Br1 C17 C18 N6 -177.20(16)
C16 C17 C18 C20 -179.1(2)
Br1 C17 C18 C20 3.3(4)
C24 N7 C21 C22 -0.7(2)
B1 N7 C21 C22 -176.16(19)
C24 N7 C21 C25 178.1(2)
B1 N7 C21 C25 2.7(4)
N7 C21 C22 C23 0.7(3)
C25 C21 C22 C23 -178.1(2)
N7 C21 C22 Br2 179.04(16)
C25 C21 C22 Br2 0.3(4)
C21 C22 C23 C24 -0.4(3)
Br2 C22 C23 C24 -178.67(17)
C21 C22 C23 C26 178.9(2)
Br2 C22 C23 C26 0.7(4)
C15 C14 C24 N7 -2.9(3)
C11 C14 C24 N7 176.32(18)
C15 C14 C24 C23 177.3(2)
C11 C14 C24 C23 -3.5(4)
C21 N7 C24 C14 -179.41(19)
B1 N7 C24 C14 -3.9(3)
C21 N7 C24 C23 0.4(2)
B1 N7 C24 C23 175.93(19)
C22 C23 C24 C14 179.8(2)
C26 C23 C24 C14 0.5(4)
C22 C23 C24 N7 0.0(2)
C26 C23 C24 N7 -179.3(2)
C18 N6 B1 F1 57.3(3)
C15 N6 B1 F1 -131.3(2)
C18 N6 B1 F2 -63.1(3)
C15 N6 B1 F2 108.3(2)
C18 N6 B1 N7 177.2(2)
C15 N6 B1 N7 -11.4(3)
C21 N7 B1 F1 -55.4(3)
C24 N7 B1 F1 129.9(2)
C21 N7 B1 F2 64.9(3)
C24 N7 B1 F2 -109.8(2)
C21 N7 B1 N6 -175.24(19)
C24 N7 B1 N6 10.0(3)
